data_7062342
loop_
_publ_author_name
'Kazakov, Gennady G.'
'Druzhkov, Nikolay O.'
'Rumyantcev, Roman V.'
'Fukin, Georgy K.'
'Starikov, Andrey G.'
'Piskunov, Alexandr V.'
'Cherkasov, Vladimir K.'

_publ_section_title
;
 The reactivity of N-heterocyclic diphospholenes towards iron triad
 carbonyls
;
_journal_issue 12
_journal_name_full 'New Journal of Chemistry'
_journal_page_first 5953
_journal_page_last 5960
_journal_paper_doi 10.1039/D3NJ00450C
_journal_volume 47
_journal_year 2023
_chemical_formula_moiety 'C20 H40 Br Mg O5, C4 O4 Co, C4 H8 O'
_chemical_formula_sum 'C28 H48 Br Co Mg O10'
_chemical_formula_weight 707.81
_space_group_crystal_system monoclinic
_space_group_IT_number 9
_space_group_name_Hall 'C -2yc'
_space_group_name_H-M_alt 'C 1 c 1'
_atom_sites_solution_hydrogens geom
_atom_sites_solution_primary dual
_atom_sites_solution_secondary difmap
_audit_creation_method SHELXL-2017/1
_audit_update_record
;
2023-02-27 deposited with the CCDC.	2023-03-02 downloaded from the CCDC.
;
_cell_angle_alpha 90
_cell_angle_beta 93.5980(10)
_cell_angle_gamma 90
_cell_formula_units_Z 4
_cell_length_a 12.9480(2)
_cell_length_b 23.6942(3)
_cell_length_c 10.69920(10)
_cell_measurement_reflns_used 16039
_cell_measurement_temperature 100(2)
_cell_measurement_theta_max 31.8090
_cell_measurement_theta_min 3.4490
_cell_volume 3275.96(7)
_computing_cell_refinement 'CrysAlis PRO'
_computing_data_collection 'CrysAlis PRO'
_computing_data_reduction 'CrysAlis PRO'
_computing_molecular_graphics Mercury
_computing_publication_material Mercury
_computing_structure_refinement SHELXL-2014/7
_computing_structure_solution SHELXT-2014/4
_diffrn_ambient_temperature 100(2)
_diffrn_measured_fraction_theta_full 0.998
_diffrn_measured_fraction_theta_max 0.999
_diffrn_measurement_device_type 'Xcalibur EOS (CCD)'
_diffrn_measurement_method '\w scans'
_diffrn_radiation_type MoK\a
_diffrn_radiation_wavelength 0.71073
_diffrn_reflns_av_R_equivalents 0.0339
_diffrn_reflns_av_unetI/netI 0.0233
_diffrn_reflns_Laue_measured_fraction_full 0.998
_diffrn_reflns_Laue_measured_fraction_max 0.999
_diffrn_reflns_limit_h_max 18
_diffrn_reflns_limit_h_min -18
_diffrn_reflns_limit_k_max 33
_diffrn_reflns_limit_k_min -33
_diffrn_reflns_limit_l_max 15
_diffrn_reflns_limit_l_min -15
_diffrn_reflns_number 46071
_diffrn_reflns_point_group_measured_fraction_full 0.998
_diffrn_reflns_point_group_measured_fraction_max 0.999
_diffrn_reflns_theta_full 25.242
_diffrn_reflns_theta_max 30.033
_diffrn_reflns_theta_min 3.023
_diffrn_source 'fine focus sealed tube'
_exptl_absorpt_coefficient_mu 1.813
_exptl_absorpt_correction_T_max 1.000
_exptl_absorpt_correction_T_min 0.219
_exptl_absorpt_correction_type gaussian
_exptl_absorpt_process_details
;
CrysAlis PRO 1.171.38.46. Numerical absorption correction based on gaussian
integration over a multifaceted crystal model. Empirical absorption correction
using spherical harmonics, implemented in SCALE3 ABSPACK scaling algorithm.
;
_exptl_crystal_colour colorless
_exptl_crystal_density_diffrn 1.435
_exptl_crystal_description prism
_exptl_crystal_F_000 1480
_exptl_crystal_size_max 0.780
_exptl_crystal_size_mid 0.530
_exptl_crystal_size_min 0.320
_refine_diff_density_max 1.159
_refine_diff_density_min -0.505
_refine_diff_density_rms 0.070
_refine_ls_abs_structure_details
;
 Refined as an inversion twin.
;
_refine_ls_abs_structure_Flack 0.496(8)
_refine_ls_extinction_method none
_refine_ls_goodness_of_fit_ref 1.028
_refine_ls_hydrogen_treatment constr
_refine_ls_matrix_type full
_refine_ls_number_parameters 371
_refine_ls_number_reflns 9565
_refine_ls_number_restraints 2
_refine_ls_restrained_S_all 1.028
_refine_ls_R_factor_all 0.0394
_refine_ls_R_factor_gt 0.0378
_refine_ls_shift/su_max 0.001
_refine_ls_shift/su_mean 0.000
_refine_ls_structure_factor_coef Fsqd
_refine_ls_weighting_details 'w=1/[\s^2^(Fo^2^)+(0.0640P)^2^+3.1500P] where P=(Fo^2^+2Fc^2^)/3'
_refine_ls_weighting_scheme calc
_refine_ls_wR_factor_gt 0.0960
_refine_ls_wR_factor_ref 0.0974
_reflns_Friedel_coverage 0.997
_reflns_Friedel_fraction_full 0.999
_reflns_Friedel_fraction_max 0.999
_reflns_number_gt 9233
_reflns_number_total 9565
_reflns_threshold_expression 'I > 2\s(I)'
_cod_data_source_file d3nj00450c3.cif
_cod_data_source_block coco4mgbr
_cod_depositor_comments 'Adding full bibliography for 7062340--7062343.cif.'
_cod_original_sg_symbol_H-M 'C c'
_cod_database_code 7062342
_shelx_shelxl_version_number 2017/1
_shelx_space_group_comment
;
The symmetry employed for this shelxl refinement is uniquely defined
by the following loop, which should always be used as a source of
symmetry information in preference to the above space-group names.
They are only intended as comments.
;
_shelx_estimated_absorpt_t_min 0.332
_shelx_estimated_absorpt_t_max 0.595

loop_
_space_group_symop_operation_xyz
'x, y, z'
'x, -y, z+1/2'
'x+1/2, y+1/2, z'
'x+1/2, -y+1/2, z+1/2'

loop_
_atom_site_label
_atom_site_type_symbol
_atom_site_fract_x
_atom_site_fract_y
_atom_site_fract_z
_atom_site_U_iso_or_equiv
_atom_site_adp_type
_atom_site_occupancy
_atom_site_site_symmetry_order
_atom_site_calc_flag
_atom_site_refinement_flags_posn
_atom_site_refinement_flags_adp
_atom_site_refinement_flags_occupancy
_atom_site_disorder_assembly
_atom_site_disorder_group
Co1 Co 0.50258(4) 0.70770(2) 0.15889(4) 0.02077(11) Uani 1 1 d . . . . .
O1 O 0.3169(2) 0.76958(14) 0.2182(3) 0.0372(7) Uani 1 1 d . . . . .
C1 C 0.3907(3) 0.74620(17) 0.1932(4) 0.0265(7) Uani 1 1 d . . . . .
O2 O 0.6466(3) 0.77526(16) 0.0209(3) 0.0390(7) Uani 1 1 d . . . . .
C2 C 0.5884(3) 0.74831(18) 0.0749(4) 0.0270(7) Uani 1 1 d . . . . .
O3 O 0.6049(3) 0.67599(16) 0.3993(3) 0.0408(8) Uani 1 1 d . . . . .
C3 C 0.5653(3) 0.68786(17) 0.3031(4) 0.0276(7) Uani 1 1 d . . . . .
O4 O 0.4342(3) 0.60853(14) 0.0138(3) 0.0370(7) Uani 1 1 d . . . . .
C4 C 0.4623(3) 0.64749(17) 0.0701(4) 0.0257(7) Uani 1 1 d . . . . .
Mg1 Mg 0.50155(9) 0.88757(5) 0.63375(10) 0.0159(2) Uani 1 1 d . . . . .
Br1 Br 0.51780(3) 0.99594(2) 0.62337(4) 0.02766(9) Uani 1 1 d . . . . .
O5 O 0.48597(18) 0.79744(10) 0.6426(2) 0.0184(4) Uani 1 1 d . . . . .
C5 C 0.5529(3) 0.75797(17) 0.7155(4) 0.0289(8) Uani 1 1 d . . . . .
H5A H 0.581668 0.775859 0.793802 0.035 Uiso 1 1 calc R U . . .
H5B H 0.610822 0.745160 0.666403 0.035 Uiso 1 1 calc R U . . .
C6 C 0.4835(4) 0.70945(16) 0.7439(4) 0.0325(9) Uani 1 1 d . . . . .
H6A H 0.441586 0.718015 0.815762 0.039 Uiso 1 1 calc R U . . .
H6B H 0.523761 0.674532 0.761678 0.039 Uiso 1 1 calc R U . . .
C7 C 0.4161(3) 0.70429(15) 0.6230(3) 0.0236(7) Uani 1 1 d . . . . .
H7A H 0.349673 0.685421 0.637463 0.028 Uiso 1 1 calc R U . . .
H7B H 0.451920 0.683038 0.558852 0.028 Uiso 1 1 calc R U . . .
C8 C 0.3992(3) 0.76573(15) 0.5842(3) 0.0214(6) Uani 1 1 d . . . . .
H8A H 0.397509 0.769427 0.491968 0.026 Uiso 1 1 calc R U . . .
H8B H 0.332927 0.779875 0.613476 0.026 Uiso 1 1 calc R U . . .
O6 O 0.40248(19) 0.89085(10) 0.7847(2) 0.0184(4) Uani 1 1 d . . . . .
C9 C 0.3567(3) 0.94264(15) 0.8323(3) 0.0226(6) Uani 1 1 d . . . . .
H9A H 0.314154 0.961908 0.765002 0.027 Uiso 1 1 calc R U . . .
H9B H 0.411457 0.968866 0.865002 0.027 Uiso 1 1 calc R U . . .
C10 C 0.2907(3) 0.92407(19) 0.9352(4) 0.0335(9) Uani 1 1 d . . . . .
H10A H 0.219676 0.914731 0.902072 0.040 Uiso 1 1 calc R U . . .
H10B H 0.287214 0.953635 1.000218 0.040 Uiso 1 1 calc R U . . .
C11 C 0.3467(4) 0.87207(19) 0.9869(4) 0.0322(8) Uani 1 1 d . . . . .
H11A H 0.299528 0.847042 1.030630 0.039 Uiso 1 1 calc R U . . .
H11B H 0.406217 0.882368 1.044988 0.039 Uiso 1 1 calc R U . . .
C12 C 0.3822(3) 0.84451(15) 0.8686(3) 0.0228(6) Uani 1 1 d . . . . .
H12A H 0.445755 0.822024 0.887474 0.027 Uiso 1 1 calc R U . . .
H12B H 0.327711 0.819413 0.830811 0.027 Uiso 1 1 calc R U . . .
O7 O 0.62699(18) 0.88225(11) 0.7653(2) 0.0186(4) Uani 1 1 d . . . . .
C13 C 0.6255(3) 0.90980(17) 0.8878(3) 0.0229(7) Uani 1 1 d . . . . .
H13A H 0.592234 0.885139 0.948174 0.027 Uiso 1 1 calc R U . . .
H13B H 0.587000 0.945868 0.880748 0.027 Uiso 1 1 calc R U . . .
C14 C 0.7384(3) 0.9203(2) 0.9301(4) 0.0347(9) Uani 1 1 d . . . . .
H14A H 0.759572 0.959194 0.909692 0.042 Uiso 1 1 calc R U . . .
H14B H 0.750686 0.914029 1.021266 0.042 Uiso 1 1 calc R U . . .
C15 C 0.7959(3) 0.87720(19) 0.8561(3) 0.0264(7) Uani 1 1 d . . . . .
H15A H 0.868225 0.889079 0.846003 0.032 Uiso 1 1 calc R U . . .
H15B H 0.795875 0.839609 0.896428 0.032 Uiso 1 1 calc R U . . .
C16 C 0.7335(3) 0.87691(17) 0.7323(3) 0.0224(6) Uani 1 1 d . . . . .
H16A H 0.753263 0.908942 0.679394 0.027 Uiso 1 1 calc R U . . .
H16B H 0.743950 0.841241 0.686616 0.027 Uiso 1 1 calc R U . . .
O8 O 0.60073(19) 0.87436(12) 0.4851(2) 0.0219(5) Uani 1 1 d . . . . .
C17 C 0.6529(3) 0.9172(2) 0.4152(4) 0.0332(9) Uani 1 1 d . . . . .
H17A H 0.712211 0.933492 0.465890 0.040 Uiso 1 1 calc R U . . .
H17B H 0.604738 0.947961 0.388187 0.040 Uiso 1 1 calc R U . . .
C18 C 0.6898(5) 0.8845(3) 0.3013(5) 0.0555(17) Uani 1 1 d . . . . .
H18A H 0.635460 0.883944 0.232002 0.067 Uiso 1 1 calc R U . . .
H18B H 0.753214 0.901719 0.270842 0.067 Uiso 1 1 calc R U . . .
C19 C 0.7118(4) 0.8247(2) 0.3510(5) 0.0432(11) Uani 1 1 d . . . . .
H19A H 0.708231 0.796298 0.282979 0.052 Uiso 1 1 calc R U . . .
H19B H 0.779837 0.822162 0.398440 0.052 Uiso 1 1 calc R U . . .
C20 C 0.6246(3) 0.8187(2) 0.4341(4) 0.0356(10) Uani 1 1 d . . . . .
H20A H 0.563036 0.803413 0.385992 0.043 Uiso 1 1 calc R U . . .
H20B H 0.643929 0.792229 0.503255 0.043 Uiso 1 1 calc R U . . .
O9 O 0.37316(18) 0.88595(11) 0.5045(2) 0.0197(5) Uani 1 1 d . . . . .
C21 C 0.2664(3) 0.89407(19) 0.5338(3) 0.0265(7) Uani 1 1 d . . . . .
H21A H 0.253840 0.933717 0.557861 0.032 Uiso 1 1 calc R U . . .
H21B H 0.248297 0.869002 0.603193 0.032 Uiso 1 1 calc R U . . .
C22 C 0.2047(3) 0.87910(19) 0.4144(4) 0.0276(7) Uani 1 1 d . . . . .
H22A H 0.134996 0.896448 0.411240 0.033 Uiso 1 1 calc R U . . .
H22B H 0.197602 0.837711 0.404457 0.033 Uiso 1 1 calc R U . . .
C23 C 0.2709(3) 0.90425(18) 0.3154(4) 0.0269(7) Uani 1 1 d . . . . .
H23A H 0.259131 0.884328 0.234409 0.032 Uiso 1 1 calc R U . . .
H23B H 0.255730 0.944881 0.302797 0.032 Uiso 1 1 calc R U . . .
C24 C 0.3810(3) 0.89535(16) 0.3702(3) 0.0222(6) Uani 1 1 d . . . . .
H24A H 0.412709 0.862255 0.331108 0.027 Uiso 1 1 calc R U . . .
H24B H 0.423957 0.929013 0.355756 0.027 Uiso 1 1 calc R U . . .
O1S O 0.5918(6) 0.50579(19) 0.6276(5) 0.0758(18) Uani 1 1 d . . . . .
C1S C 0.5422(6) 0.4850(2) 0.7461(6) 0.0556(16) Uani 1 1 d . . . . .
H1SA H 0.534234 0.443426 0.744159 0.067 Uiso 1 1 calc R U . . .
H1SB H 0.585706 0.495465 0.821945 0.067 Uiso 1 1 calc R U . . .
C2S C 0.4381(6) 0.5132(3) 0.7464(7) 0.068(2) Uani 1 1 d . . . . .
H2SA H 0.384954 0.490612 0.698383 0.081 Uiso 1 1 calc R U . . .
H2SB H 0.416882 0.517750 0.833167 0.081 Uiso 1 1 calc R U . . .
C3S C 0.4503(4) 0.5677(2) 0.6882(5) 0.0382(10) Uani 1 1 d . . . . .
H3SA H 0.473643 0.596352 0.751268 0.046 Uiso 1 1 calc R U . . .
H3SB H 0.384359 0.580442 0.645540 0.046 Uiso 1 1 calc R U . . .
C4S C 0.5300(7) 0.5586(3) 0.5966(6) 0.0646(19) Uani 1 1 d . . . . .
H4SA H 0.577104 0.591558 0.597454 0.077 Uiso 1 1 calc R U . . .
H4SB H 0.496026 0.555259 0.511431 0.077 Uiso 1 1 calc R U . . .

loop_
_atom_site_aniso_label
_atom_site_aniso_U_11
_atom_site_aniso_U_22
_atom_site_aniso_U_33
_atom_site_aniso_U_23
_atom_site_aniso_U_13
_atom_site_aniso_U_12
Co1 0.02086(19) 0.0221(2) 0.0196(2) 0.00086(16) 0.00299(15) -0.00080(17)
O1 0.0305(14) 0.0303(15) 0.0516(19) -0.0024(13) 0.0082(13) 0.0039(12)
C1 0.0267(17) 0.0251(17) 0.0277(17) 0.0006(14) 0.0015(13) -0.0009(13)
O2 0.0367(16) 0.0479(19) 0.0327(15) 0.0112(14) 0.0052(13) -0.0127(14)
C2 0.0252(16) 0.035(2) 0.0204(15) 0.0039(14) -0.0010(13) -0.0027(14)
O3 0.0454(18) 0.0487(19) 0.0279(15) 0.0078(14) -0.0013(13) 0.0157(15)
C3 0.0269(17) 0.0280(18) 0.0283(17) 0.0020(14) 0.0055(14) 0.0051(14)
O4 0.0362(15) 0.0317(15) 0.0426(18) -0.0097(13) -0.0030(13) -0.0003(13)
C4 0.0225(15) 0.0279(18) 0.0271(17) 0.0005(14) 0.0043(13) 0.0027(13)
Mg1 0.0159(4) 0.0203(5) 0.0117(5) 0.0004(4) 0.0022(4) 0.0001(4)
Br1 0.0422(2) 0.02200(15) 0.01887(15) 0.00404(13) 0.00279(12) -0.00524(15)
O5 0.0174(11) 0.0203(11) 0.0170(11) -0.0023(8) -0.0027(8) 0.0008(8)
C5 0.0267(16) 0.0233(17) 0.035(2) -0.0022(15) -0.0116(14) 0.0065(13)
C6 0.047(2) 0.0202(16) 0.029(2) -0.0005(14) -0.0120(17) 0.0045(16)
C7 0.0280(16) 0.0202(15) 0.0223(16) -0.0003(12) -0.0005(13) -0.0026(12)
C8 0.0209(14) 0.0215(15) 0.0210(15) -0.0008(12) -0.0051(11) -0.0038(12)
O6 0.0217(11) 0.0180(10) 0.0159(10) 0.0009(8) 0.0063(8) 0.0040(8)
C9 0.0255(15) 0.0206(15) 0.0222(15) -0.0016(12) 0.0063(12) 0.0053(12)
C10 0.034(2) 0.032(2) 0.038(2) -0.0098(16) 0.0205(17) -0.0016(16)
C11 0.045(2) 0.034(2) 0.0194(16) -0.0027(14) 0.0184(16) -0.0076(17)
C12 0.0296(16) 0.0203(15) 0.0195(14) 0.0027(12) 0.0096(12) -0.0001(13)
O7 0.0168(10) 0.0242(12) 0.0149(10) -0.0042(8) 0.0016(8) 0.0014(9)
C13 0.0250(15) 0.0302(18) 0.0135(13) -0.0045(12) 0.0019(12) 0.0004(13)
C14 0.0252(18) 0.053(3) 0.0252(18) -0.0161(18) -0.0021(14) -0.0053(17)
C15 0.0206(15) 0.039(2) 0.0190(15) -0.0003(14) -0.0017(12) -0.0002(14)
C16 0.0164(13) 0.0322(18) 0.0188(14) -0.0031(13) 0.0015(11) 0.0017(12)
O8 0.0201(10) 0.0320(13) 0.0142(10) -0.0032(9) 0.0066(8) -0.0020(10)
C17 0.0242(17) 0.055(3) 0.0208(17) 0.0110(17) 0.0042(13) -0.0102(17)
C18 0.052(3) 0.089(5) 0.029(2) 0.018(3) 0.025(2) 0.027(3)
C19 0.034(2) 0.055(3) 0.041(2) -0.013(2) 0.0117(19) -0.003(2)
C20 0.0309(19) 0.044(2) 0.033(2) -0.0191(18) 0.0143(16) -0.0028(17)
O9 0.0163(10) 0.0272(12) 0.0155(10) 0.0029(9) 0.0011(8) 0.0010(9)
C21 0.0179(14) 0.041(2) 0.0204(15) 0.0022(14) 0.0010(12) 0.0050(14)
C22 0.0206(15) 0.036(2) 0.0261(17) 0.0035(14) -0.0033(13) -0.0011(14)
C23 0.0244(16) 0.0348(19) 0.0209(16) 0.0046(14) -0.0037(13) 0.0019(14)
C24 0.0231(15) 0.0276(17) 0.0158(14) 0.0021(12) -0.0003(12) 0.0007(13)
O1S 0.136(6) 0.039(2) 0.056(3) -0.0016(19) 0.035(3) 0.008(3)
C1S 0.088(5) 0.038(3) 0.038(3) 0.010(2) -0.013(3) -0.026(3)
C2S 0.068(4) 0.083(5) 0.052(4) 0.019(3) 0.005(3) -0.043(4)
C3S 0.043(2) 0.032(2) 0.042(2) 0.0038(18) 0.0162(19) -0.0030(18)
C4S 0.113(6) 0.052(3) 0.031(3) 0.010(2) 0.021(3) -0.003(3)

loop_
_atom_type_symbol
_atom_type_description
_atom_type_scat_dispersion_real
_atom_type_scat_dispersion_imag
_atom_type_scat_source
C C 0.0033 0.0016 'International Tables Vol C Tables 4.2.6.8 and 6.1.1.4'
H H 0.0000 0.0000 'International Tables Vol C Tables 4.2.6.8 and 6.1.1.4'
O O 0.0106 0.0060 'International Tables Vol C Tables 4.2.6.8 and 6.1.1.4'
Co Co 0.3494 0.9721 'International Tables Vol C Tables 4.2.6.8 and 6.1.1.4'
Mg Mg 0.0486 0.0363 'International Tables Vol C Tables 4.2.6.8 and 6.1.1.4'
Br Br -0.2901 2.4595 'International Tables Vol C Tables 4.2.6.8 and 6.1.1.4'

loop_
_geom_angle_atom_site_label_1
_geom_angle_atom_site_label_2
_geom_angle_atom_site_label_3
_geom_angle
_geom_angle_site_symmetry_1
_geom_angle_site_symmetry_3
_geom_angle_publ_flag
C2 Co1 C3 108.79(18) . . ?
C2 Co1 C1 112.08(18) . . ?
C3 Co1 C1 107.10(18) . . ?
C2 Co1 C4 109.89(18) . . ?
C3 Co1 C4 110.98(19) . . ?
C1 Co1 C4 107.98(17) . . ?
O1 C1 Co1 177.5(4) . . ?
O2 C2 Co1 178.8(4) . . ?
O3 C3 Co1 178.1(4) . . ?
O4 C4 Co1 178.5(4) . . ?
O7 Mg1 O9 175.32(11) . . ?
O7 Mg1 O6 88.34(10) . . ?
O9 Mg1 O6 90.61(10) . . ?
O7 Mg1 O8 90.83(10) . . ?
O9 Mg1 O8 89.71(10) . . ?
O6 Mg1 O8 173.63(12) . . ?
O7 Mg1 O5 88.93(10) . . ?
O9 Mg1 O5 86.46(10) . . ?
O6 Mg1 O5 86.55(10) . . ?
O8 Mg1 O5 87.11(11) . . ?
O7 Mg1 Br1 91.55(8) . . ?
O9 Mg1 Br1 93.06(8) . . ?
O6 Mg1 Br1 92.92(8) . . ?
O8 Mg1 Br1 93.42(9) . . ?
O5 Mg1 Br1 179.28(8) . . ?
C8 O5 C5 108.2(3) . . ?
C8 O5 Mg1 124.40(19) . . ?
C5 O5 Mg1 127.1(2) . . ?
O5 C5 C6 104.7(3) . . ?
O5 C5 H5A 110.8 . . ?
C6 C5 H5A 110.8 . . ?
O5 C5 H5B 110.8 . . ?
C6 C5 H5B 110.8 . . ?
H5A C5 H5B 108.9 . . ?
C5 C6 C7 102.1(3) . . ?
C5 C6 H6A 111.4 . . ?
C7 C6 H6A 111.4 . . ?
C5 C6 H6B 111.4 . . ?
C7 C6 H6B 111.4 . . ?
H6A C6 H6B 109.2 . . ?
C6 C7 C8 102.7(3) . . ?
C6 C7 H7A 111.2 . . ?
C8 C7 H7A 111.2 . . ?
C6 C7 H7B 111.2 . . ?
C8 C7 H7B 111.2 . . ?
H7A C7 H7B 109.1 . . ?
O5 C8 C7 106.3(3) . . ?
O5 C8 H8A 110.5 . . ?
C7 C8 H8A 110.5 . . ?
O5 C8 H8B 110.5 . . ?
C7 C8 H8B 110.5 . . ?
H8A C8 H8B 108.7 . . ?
C12 O6 C9 109.0(3) . . ?
C12 O6 Mg1 125.7(2) . . ?
C9 O6 Mg1 124.8(2) . . ?
O6 C9 C10 105.7(3) . . ?
O6 C9 H9A 110.6 . . ?
C10 C9 H9A 110.6 . . ?
O6 C9 H9B 110.6 . . ?
C10 C9 H9B 110.6 . . ?
H9A C9 H9B 108.7 . . ?
C9 C10 C11 103.0(3) . . ?
C9 C10 H10A 111.2 . . ?
C11 C10 H10A 111.2 . . ?
C9 C10 H10B 111.2 . . ?
C11 C10 H10B 111.2 . . ?
H10A C10 H10B 109.1 . . ?
C10 C11 C12 102.1(3) . . ?
C10 C11 H11A 111.4 . . ?
C12 C11 H11A 111.4 . . ?
C10 C11 H11B 111.4 . . ?
C12 C11 H11B 111.4 . . ?
H11A C11 H11B 109.2 . . ?
O6 C12 C11 105.4(3) . . ?
O6 C12 H12A 110.7 . . ?
C11 C12 H12A 110.7 . . ?
O6 C12 H12B 110.7 . . ?
C11 C12 H12B 110.7 . . ?
H12A C12 H12B 108.8 . . ?
C16 O7 C13 108.8(3) . . ?
C16 O7 Mg1 123.60(19) . . ?
C13 O7 Mg1 121.6(2) . . ?
O7 C13 C14 105.8(3) . . ?
O7 C13 H13A 110.6 . . ?
C14 C13 H13A 110.6 . . ?
O7 C13 H13B 110.6 . . ?
C14 C13 H13B 110.6 . . ?
H13A C13 H13B 108.7 . . ?
C15 C14 C13 103.2(3) . . ?
C15 C14 H14A 111.1 . . ?
C13 C14 H14A 111.1 . . ?
C15 C14 H14B 111.1 . . ?
C13 C14 H14B 111.1 . . ?
H14A C14 H14B 109.1 . . ?
C16 C15 C14 102.0(3) . . ?
C16 C15 H15A 111.4 . . ?
C14 C15 H15A 111.4 . . ?
C16 C15 H15B 111.4 . . ?
C14 C15 H15B 111.4 . . ?
H15A C15 H15B 109.2 . . ?
O7 C16 C15 104.6(3) . . ?
O7 C16 H16A 110.8 . . ?
C15 C16 H16A 110.8 . . ?
O7 C16 H16B 110.8 . . ?
C15 C16 H16B 110.8 . . ?
H16A C16 H16B 108.9 . . ?
C17 O8 C20 108.7(3) . . ?
C17 O8 Mg1 127.1(3) . . ?
C20 O8 Mg1 124.1(2) . . ?
O8 C17 C18 103.4(4) . . ?
O8 C17 H17A 111.1 . . ?
C18 C17 H17A 111.1 . . ?
O8 C17 H17B 111.1 . . ?
C18 C17 H17B 111.1 . . ?
H17A C17 H17B 109.0 . . ?
C19 C18 C17 104.5(4) . . ?
C19 C18 H18A 110.9 . . ?
C17 C18 H18A 110.9 . . ?
C19 C18 H18B 110.9 . . ?
C17 C18 H18B 110.9 . . ?
H18A C18 H18B 108.9 . . ?
C20 C19 C18 99.4(4) . . ?
C20 C19 H19A 111.9 . . ?
C18 C19 H19A 111.9 . . ?
C20 C19 H19B 111.9 . . ?
C18 C19 H19B 111.9 . . ?
H19A C19 H19B 109.6 . . ?
O8 C20 C19 108.8(4) . . ?
O8 C20 H20A 109.9 . . ?
C19 C20 H20A 109.9 . . ?
O8 C20 H20B 109.9 . . ?
C19 C20 H20B 109.9 . . ?
H20A C20 H20B 108.3 . . ?
C21 O9 C24 108.6(3) . . ?
C21 O9 Mg1 125.6(2) . . ?
C24 O9 Mg1 123.0(2) . . ?
O9 C21 C22 104.3(3) . . ?
O9 C21 H21A 110.9 . . ?
C22 C21 H21A 110.9 . . ?
O9 C21 H21B 110.9 . . ?
C22 C21 H21B 110.9 . . ?
H21A C21 H21B 108.9 . . ?
C21 C22 C23 101.9(3) . . ?
C21 C22 H22A 111.4 . . ?
C23 C22 H22A 111.4 . . ?
C21 C22 H22B 111.4 . . ?
C23 C22 H22B 111.4 . . ?
H22A C22 H22B 109.3 . . ?
C24 C23 C22 103.4(3) . . ?
C24 C23 H23A 111.1 . . ?
C22 C23 H23A 111.1 . . ?
C24 C23 H23B 111.1 . . ?
C22 C23 H23B 111.1 . . ?
H23A C23 H23B 109.0 . . ?
O9 C24 C23 106.2(3) . . ?
O9 C24 H24A 110.5 . . ?
C23 C24 H24A 110.5 . . ?
O9 C24 H24B 110.5 . . ?
C23 C24 H24B 110.5 . . ?
H24A C24 H24B 108.7 . . ?
C4S O1S C1S 101.8(5) . . ?
C2S C1S O1S 106.2(5) . . ?
C2S C1S H1SA 110.5 . . ?
O1S C1S H1SA 110.5 . . ?
C2S C1S H1SB 110.5 . . ?
O1S C1S H1SB 110.5 . . ?
H1SA C1S H1SB 108.7 . . ?
C3S C2S C1S 105.9(5) . . ?
C3S C2S H2SA 110.6 . . ?
C1S C2S H2SA 110.6 . . ?
C3S C2S H2SB 110.6 . . ?
C1S C2S H2SB 110.6 . . ?
H2SA C2S H2SB 108.7 . . ?
C2S C3S C4S 104.7(5) . . ?
C2S C3S H3SA 110.8 . . ?
C4S C3S H3SA 110.8 . . ?
C2S C3S H3SB 110.8 . . ?
C4S C3S H3SB 110.8 . . ?
H3SA C3S H3SB 108.9 . . ?
C3S C4S O1S 110.9(5) . . ?
C3S C4S H4SA 109.5 . . ?
O1S C4S H4SA 109.5 . . ?
C3S C4S H4SB 109.5 . . ?
O1S C4S H4SB 109.5 . . ?
H4SA C4S H4SB 108.1 . . ?

loop_
_geom_bond_atom_site_label_1
_geom_bond_atom_site_label_2
_geom_bond_distance
_geom_bond_site_symmetry_2
_geom_bond_publ_flag
Co1 C2 1.759(4) . ?
Co1 C3 1.762(4) . ?
Co1 C1 1.770(4) . ?
Co1 C4 1.774(4) . ?
O1 C1 1.150(5) . ?
O2 C2 1.168(5) . ?
O3 C3 1.156(5) . ?
O4 C4 1.149(5) . ?
Mg1 O7 2.085(3) . ?
Mg1 O9 2.095(3) . ?
Mg1 O6 2.126(2) . ?
Mg1 O8 2.129(2) . ?
Mg1 O5 2.148(3) . ?
Mg1 Br1 2.5794(12) . ?
O5 C8 1.459(4) . ?
O5 C5 1.466(4) . ?
C5 C6 1.502(6) . ?
C5 H5A 0.9900 . ?
C5 H5B 0.9900 . ?
C6 C7 1.519(5) . ?
C6 H6A 0.9900 . ?
C6 H6B 0.9900 . ?
C7 C8 1.526(5) . ?
C7 H7A 0.9900 . ?
C7 H7B 0.9900 . ?
C8 H8A 0.9900 . ?
C8 H8B 0.9900 . ?
O6 C12 1.453(4) . ?
O6 C9 1.468(4) . ?
C9 C10 1.502(5) . ?
C9 H9A 0.9900 . ?
C9 H9B 0.9900 . ?
C10 C11 1.516(7) . ?
C10 H10A 0.9900 . ?
C10 H10B 0.9900 . ?
C11 C12 1.520(5) . ?
C11 H11A 0.9900 . ?
C11 H11B 0.9900 . ?
C12 H12A 0.9900 . ?
C12 H12B 0.9900 . ?
O7 C16 1.451(4) . ?
O7 C13 1.465(4) . ?
C13 C14 1.523(5) . ?
C13 H13A 0.9900 . ?
C13 H13B 0.9900 . ?
C14 C15 1.516(6) . ?
C14 H14A 0.9900 . ?
C14 H14B 0.9900 . ?
C15 C16 1.507(5) . ?
C15 H15A 0.9900 . ?
C15 H15B 0.9900 . ?
C16 H16A 0.9900 . ?
C16 H16B 0.9900 . ?
O8 C17 1.453(5) . ?
O8 C20 1.467(5) . ?
C17 C18 1.546(7) . ?
C17 H17A 0.9900 . ?
C17 H17B 0.9900 . ?
C18 C19 1.534(9) . ?
C18 H18A 0.9900 . ?
C18 H18B 0.9900 . ?
C19 C20 1.487(6) . ?
C19 H19A 0.9900 . ?
C19 H19B 0.9900 . ?
C20 H20A 0.9900 . ?
C20 H20B 0.9900 . ?
O9 C21 1.450(4) . ?
O9 C24 1.463(4) . ?
C21 C22 1.507(5) . ?
C21 H21A 0.9900 . ?
C21 H21B 0.9900 . ?
C22 C23 1.525(6) . ?
C22 H22A 0.9900 . ?
C22 H22B 0.9900 . ?
C23 C24 1.522(5) . ?
C23 H23A 0.9900 . ?
C23 H23B 0.9900 . ?
C24 H24A 0.9900 . ?
C24 H24B 0.9900 . ?
O1S C4S 1.512(9) . ?
O1S C1S 1.538(8) . ?
C1S C2S 1.506(12) . ?
C1S H1SA 0.9900 . ?
C1S H1SB 0.9900 . ?
C2S C3S 1.447(8) . ?
C2S H2SA 0.9900 . ?
C2S H2SB 0.9900 . ?
C3S C4S 1.482(8) . ?
C3S H3SA 0.9900 . ?
C3S H3SB 0.9900 . ?
C4S H4SA 0.9900 . ?
C4S H4SB 0.9900 . ?
